data_1575361
loop_
_publ_author_name
'Singh, Ashi'
'Avinash, Kiran'
'Pradhan, Amit Kumar'
'Prajapati, Aditya Kumar'
'Edwards, Alison J.'
'Thomas, Sajesh P.'

_publ_section_title
;
 Weak yet directional: supramolecular interactions of thiols unravelled by
 quantum crystallography.
;
_journal_issue 35
_journal_name_full 'Chemical science'
_journal_page_first 16016
_journal_page_last 16026
_journal_paper_doi 10.1039/d5sc04450b
_journal_volume 16
_journal_year 2025
_chemical_absolute_configuration unk
_chemical_formula_moiety 'C5 H9 N O3 S'
_chemical_formula_sum 'C5 H9 N O3 S'
_chemical_formula_weight 163.198
_space_group_crystal_system triclinic
_space_group_IT_number 1
_space_group_name_Hall 'P 1'
_space_group_name_H-M_alt 'P 1'
_symmetry_Int_Tables_number 1
_atom_sites_solution_primary dual
_audit_creation_date 2025-01-17
_audit_creation_method
;
Olex2 1.5
(compiled 2023.08.24 svn.re1ec1418 for OlexSys, GUI svn.r6817)
;
_audit_update_record
;
2025-06-03 deposited with the CCDC.	2025-08-06 downloaded from the CCDC.
;
_cell_angle_alpha 95.908(3)
_cell_angle_beta 103.030(3)
_cell_angle_gamma 102.643(3)
_cell_formula_units_Z 1
_cell_length_a 5.0339(5)
_cell_length_b 5.7865(5)
_cell_length_c 6.4524(6)
_cell_measurement_reflns_used 9952
_cell_measurement_temperature 109(1)
_cell_measurement_theta_max 33.40
_cell_measurement_theta_min 3.28
_cell_volume 176.36(3)
_computing_cell_refinement 'SAINT V8.40B (?, 2016)'
_computing_data_reduction 'SAINT V8.40B (?, 2016)'
_computing_molecular_graphics 'Olex2 1.5 (Dolomanov et al., 2009)'
_computing_publication_material 'Olex2 1.5 (Dolomanov et al., 2009)'
_computing_structure_refinement 'olex2.refine 1.5 (Bourhis et al., 2015)'
_diffrn_ambient_temperature 109(1)
_diffrn_measured_fraction_theta_full 0.9953
_diffrn_measured_fraction_theta_max 0.9978
_diffrn_measurement_device_type 'Bruker D8 Quest'
_diffrn_measurement_method '\f and \w scans'
_diffrn_radiation_type 'Mo K\a'
_diffrn_radiation_wavelength 0.71073
_diffrn_reflns_av_R_equivalents 0.0341
_diffrn_reflns_av_unetI/netI 0.0299
_diffrn_reflns_Laue_measured_fraction_full 0.9953
_diffrn_reflns_Laue_measured_fraction_max 0.9978
_diffrn_reflns_limit_h_max 7
_diffrn_reflns_limit_h_min -7
_diffrn_reflns_limit_k_max 8
_diffrn_reflns_limit_k_min -8
_diffrn_reflns_limit_l_max 9
_diffrn_reflns_limit_l_min -9
_diffrn_reflns_number 15075
_diffrn_reflns_point_group_measured_fraction_full 0.9850
_diffrn_reflns_point_group_measured_fraction_max 0.9908
_diffrn_reflns_theta_full 25.2417
_diffrn_reflns_theta_max 33.41
_diffrn_reflns_theta_min 3.28
_diffrn_source_current 1.4
_diffrn_source_power 0.07
_diffrn_source_voltage 50.0
_diffrn_standards_number 0
_exptl_absorpt_coefficient_mu 0.404
_exptl_absorpt_correction_T_max 0.946
_exptl_absorpt_correction_T_min 0.885
_exptl_absorpt_correction_type none
_exptl_absorpt_process_details
;
SADABS-2016/2 (Bruker,2016/2) was used for absorption correction.
wR2(int) was 0.1042 before and 0.0537 after correction.
The Ratio of minimum to maximum transmission is 0.9294.
The \l/2 correction factor is Not present.
;
_exptl_crystal_colour 'clear light colorless'
_exptl_crystal_colour_lustre clear
_exptl_crystal_colour_modifier light
_exptl_crystal_colour_primary colorless
_exptl_crystal_density_diffrn 1.537
_exptl_crystal_description block
_exptl_crystal_F_000 86
_exptl_crystal_size_max 0.386
_exptl_crystal_size_mid 0.252
_exptl_crystal_size_min 0.138
_refine_diff_density_max 0.1443
_refine_diff_density_min -0.1167
_refine_diff_density_rms 0.0399
_refine_ls_abs_structure_details 'Hooft, R.W.W., Straver, L.H., Spek, A.L. (2010). J. Appl. Cryst., 43, 665-668.'
_refine_ls_abs_structure_Flack 0.030(13)
_refine_ls_d_res_high 0.6454
_refine_ls_d_res_low 6.2051
_refine_ls_goodness_of_fit_ref 1.0267
_refine_ls_hydrogen_treatment refall
_refine_ls_matrix_type full
_refine_ls_number_constraints 0
_refine_ls_number_parameters 172
_refine_ls_number_reflns 2705
_refine_ls_number_restraints 0
_refine_ls_restrained_S_all 1.0267
_refine_ls_R_factor_all 0.0125
_refine_ls_R_factor_gt 0.0124
_refine_ls_shift/su_max -0.0002
_refine_ls_shift/su_mean 0.0000
_refine_ls_structure_factor_coef Fsqd
_refine_ls_weighting_details 'w=1/[\s^2^(Fo^2^)+(0.0065P)^2^] where P=(Fo^2^+2Fc^2^)/3'
_refine_ls_weighting_scheme calc
_refine_ls_wR_factor_gt 0.0251
_refine_ls_wR_factor_ref 0.0251
_reflns_Friedel_coverage 0.984
_reflns_limit_h_max 7
_reflns_limit_h_min -7
_reflns_limit_k_max 8
_reflns_limit_k_min -8
_reflns_limit_l_max 9
_reflns_limit_l_min -9
_reflns_number_gt 2697
_reflns_number_total 2705
_reflns_threshold_expression I>=2u(I)
_cod_data_source_file d5sc04450b2.cif
_cod_data_source_block NAC
_cod_depositor_comments 'Adding full bibliography for 1575356--1575368.cif.'
_cod_original_sg_symbol_Hall ' P 1'
_cod_database_code 1575361
_olex2_refinement_description
;
;
_olex2_submission_special_instructions 'No special instructions were received'

loop_
_space_group_symop_id
_space_group_symop_operation_xyz
1 x,y,z

loop_
_atom_site_label
_atom_site_type_symbol
_atom_site_fract_x
_atom_site_fract_y
_atom_site_fract_z
_atom_site_U_iso_or_equiv
_atom_site_adp_type
_atom_site_occupancy
_atom_site_refinement_flags_posn
S1 S 0.10341(2) 0.102167(16) 0.513061(15) 0.01248(3) Uani 1.000000 .
H1 H 0.141(2) 0.2391(19) 0.7036(17) 0.038(3) Uani 1.000000 .
O2 O 0.33608(7) 0.33315(6) 0.05427(5) 0.01878(7) Uani 1.000000 .
O1 O 0.89678(7) 0.60977(6) 0.82424(5) 0.01429(6) Uani 1.000000 .
O3 O 0.18437(7) 0.62581(6) 0.20837(5) 0.01413(6) Uani 1.000000 .
H3 H 0.071(3) 0.624(2) 0.0512(18) 0.029(3) Uani 1.000000 .
N1 N 0.50035(7) 0.64014(6) 0.59790(5) 0.01008(6) Uani 1.000000 .
H1A H 0.334(2) 0.7132(18) 0.5733(17) 0.034(2) Uani 1.000000 .
C1 C 0.66206(9) 0.89606(8) 0.94655(7) 0.01411(8) Uani 1.000000 .
H1B H 0.456(2) 0.9324(19) 0.9072(18) 0.046(3) Uani 1.000000 .
H1C H 0.822(2) 1.0589(15) 0.9535(17) 0.039(3) Uani 1.000000 .
H1D H 0.706(2) 0.8475(16) 1.1045(14) 0.034(2) Uani 1.000000 .
C2 C 0.69410(9) 0.70338(8) 0.78702(7) 0.01018(7) Uani 1.000000 .
C3 C 0.52244(8) 0.46203(7) 0.43105(6) 0.00947(7) Uani 1.000000 .
H3A H 0.7431(18) 0.5065(14) 0.4141(15) 0.023(2) Uani 1.000000 .
C4 C 0.33602(8) 0.46749(7) 0.21095(6) 0.01057(7) Uani 1.000000 .
C5 C 0.45785(8) 0.20752(7) 0.48534(7) 0.01084(7) Uani 1.000000 .
H5A H 0.6109(17) 0.1992(14) 0.6326(14) 0.0279(19) Uani 1.000000 .
H5B H 0.4771(17) 0.0851(14) 0.3541(14) 0.0285(19) Uani 1.000000 .

loop_
_atom_site_aniso_label
_atom_site_aniso_U_11
_atom_site_aniso_U_22
_atom_site_aniso_U_33
_atom_site_aniso_U_12
_atom_site_aniso_U_13
_atom_site_aniso_U_23
S1 0.01129(4) 0.01365(4) 0.01103(4) 0.00111(3) 0.00251(3) 0.00048(3)
H1 0.039(6) 0.043(6) 0.029(6) -0.000(5) 0.020(5) -0.010(5)
O2 0.02660(18) 0.02102(17) 0.00896(13) 0.01370(14) -0.00047(12) -0.00210(12)
O1 0.01333(14) 0.01857(16) 0.00959(13) 0.00734(12) -0.00231(10) 0.00050(11)
O3 0.01660(15) 0.01623(15) 0.00915(14) 0.00898(12) -0.00133(11) -0.00006(11)
H3 0.027(6) 0.031(6) 0.027(7) 0.006(5) 0.006(5) -0.001(5)
N1 0.01035(14) 0.01088(16) 0.00777(14) 0.00385(12) -0.00080(11) 0.00029(11)
H1A 0.025(5) 0.030(5) 0.041(6) 0.015(4) -0.001(4) -0.011(4)
C1 0.01737(19) 0.01358(18) 0.00938(17) 0.00384(15) 0.00076(14) -0.00113(13)
H1B 0.035(6) 0.057(7) 0.046(6) 0.027(5) -0.003(5) 0.004(5)
H1C 0.040(5) 0.023(5) 0.048(6) -0.012(4) 0.018(5) 0.003(4)
H1D 0.051(6) 0.042(5) 0.014(4) 0.021(5) 0.010(4) 0.005(4)
C2 0.01069(17) 0.01100(16) 0.00762(14) 0.00315(13) -0.00041(12) 0.00116(12)
C3 0.00935(15) 0.01027(15) 0.00828(15) 0.00309(12) 0.00073(12) 0.00127(12)
H3A 0.019(4) 0.017(4) 0.036(5) 0.006(3) 0.013(4) 0.002(4)
C4 0.01241(18) 0.01148(18) 0.00702(16) 0.00436(14) 0.00004(13) 0.00033(13)
C5 0.01081(15) 0.01065(16) 0.01142(16) 0.00418(13) 0.00197(13) 0.00206(13)
H5A 0.021(4) 0.034(5) 0.025(4) 0.007(4) -0.004(4) 0.010(4)
H5B 0.032(5) 0.025(4) 0.035(5) 0.016(4) 0.015(4) -0.002(4)

loop_
_geom_angle_atom_site_label_1
_geom_angle_atom_site_label_2
_geom_angle_atom_site_label_3
_geom_angle
_geom_angle_site_symmetry_1
_geom_angle_site_symmetry_3
_geom_angle_publ_flag
C5 S1 H1 96.7(5) . . ?
C4 O3 H3 110.3(7) . . ?
C2 N1 H1A 119.4(6) . . ?
C3 N1 H1A 119.8(6) . . ?
C3 N1 C2 120.82(4) . . ?
H1C C1 H1B 109.5(8) . . ?
H1D C1 H1B 110.0(8) . . ?
H1D C1 H1C 106.1(8) . . ?
C2 C1 H1B 113.2(6) . . ?
C2 C1 H1C 108.3(5) . . ?
C2 C1 H1D 109.5(5) . . ?
N1 C2 O1 120.66(4) . . ?
C1 C2 O1 121.96(4) . . ?
C1 C2 N1 117.35(4) . . ?
H3A C3 N1 108.3(4) . . ?
C4 C3 N1 112.33(3) . . ?
C4 C3 H3A 105.8(5) . . ?
C5 C3 N1 112.56(3) . . ?
C5 C3 H3A 107.8(4) . . ?
C5 C3 C4 109.68(3) . . ?
O3 C4 O2 124.72(4) . . ?
C3 C4 O2 120.19(4) . . ?
C3 C4 O3 115.09(3) . . ?
C3 C5 S1 113.94(3) . . ?
H5A C5 S1 110.1(4) . . ?
H5A C5 C3 109.3(4) . . ?
H5B C5 S1 106.0(4) . . ?
H5B C5 C3 108.4(5) . . ?
H5B C5 H5A 109.0(7) . . ?

loop_
_geom_bond_atom_site_label_1
_geom_bond_atom_site_label_2
_geom_bond_distance
_geom_bond_site_symmetry_2
_geom_bond_publ_flag
S1 H1 1.344(10) . ?
S1 C5 1.8103(4) . ?
O2 C4 1.2103(5) . ?
O1 C2 1.2451(6) . ?
O3 H3 1.043(11) . ?
O3 C4 1.3137(5) . ?
N1 H1A 1.009(9) . ?
N1 C2 1.3377(6) . ?
N1 C3 1.4523(5) . ?
C1 H1B 1.085(10) . ?
C1 H1C 1.087(8) . ?
C1 H1D 1.073(9) . ?
C1 C2 1.4987(7) . ?
C3 H3A 1.117(8) . ?
C3 C4 1.5231(6) . ?
C3 C5 1.5315(6) . ?
C5 H5A 1.093(8) . ?
C5 H5B 1.083(8) . ?

loop_
_geom_torsion_atom_site_label_1
_geom_torsion_atom_site_label_2
_geom_torsion_atom_site_label_3
_geom_torsion_atom_site_label_4
_geom_torsion
_geom_torsion_site_symmetry_1
_geom_torsion_site_symmetry_2
_geom_torsion_site_symmetry_3
_geom_torsion_site_symmetry_4
_geom_torsion_publ_flag
S1 C5 C3 N1 61.88(3) . . . . ?
S1 C5 C3 C4 -63.95(3) . . . . ?
O2 C4 C3 N1 178.33(4) . . . . ?
O2 C4 C3 C5 -55.70(4) . . . . ?
O1 C2 N1 C3 -0.36(5) . . . . ?
O3 C4 C3 N1 -1.26(4) . . . . ?
O3 C4 C3 C5 124.71(4) . . . . ?
